data_4517505
loop_
_publ_author_name
'Stenger-Smith, Jenny'
'Kamariza, Mireille'
'Chakraborty, Indranil'
'Ouattara, Ramatoulaye'
'Bertozzi, Carolyn R.'
'Mascharak, Pradip K.'

_publ_section_title
;
 Enhanced Bactericidal Effects of Pyrazinamide Toward Mycobacterium
 smegmatis and Mycobacterium tuberculosis upon Conjugation to a
 {Au(I)-triphenylphosphine}+ Moiety
;
_journal_issue 12
_journal_name_full 'ACS Omega'
_journal_page_first 6826
_journal_page_last 6833
_journal_paper_doi 10.1021/acsomega.0c00071
_journal_volume 5
_journal_year 2020
_chemical_formula_moiety 'C5 H4 Au Cl2 N3 O'
_chemical_formula_sum 'C5 H4 Au Cl2 N3 O'
_chemical_formula_weight 389.98
_space_group_crystal_system triclinic
_space_group_IT_number 2
_space_group_name_Hall '-P 1'
_space_group_name_H-M_alt 'P -1'
_atom_sites_solution_hydrogens mixed
_audit_creation_date 2019-10-04
_audit_creation_method
;
Olex2 1.2
(compiled May 18 2018 14:05:52 for OlexSys, GUI svn.r5506)
;
_cell_angle_alpha 94.664(2)
_cell_angle_beta 106.878(2)
_cell_angle_gamma 91.649(2)
_cell_formula_units_Z 2
_cell_length_a 6.6857(10)
_cell_length_b 7.2848(11)
_cell_length_c 8.9057(13)
_cell_measurement_reflns_used 4058
_cell_measurement_temperature 298(2)
_cell_measurement_theta_max 24.760
_cell_measurement_theta_min 3.522
_cell_volume 413.06(11)
_computing_cell_refinement 'SAINT V8.38A (?, 2016)'
_computing_data_collection 'Bruker APEX3'
_computing_data_reduction 'SAINT V8.38A (?, 2016)'
_computing_molecular_graphics 'Olex2 (Dolomanov et al., 2009)'
_computing_publication_material 'Olex2 (Dolomanov et al., 2009)'
_computing_structure_refinement 'ShelXL (Sheldrick, 2015)'
_computing_structure_solution 'ShelXT (Sheldrick, 2015)'
_diffrn_ambient_temperature 295.5
_diffrn_measured_fraction_theta_full 0.984
_diffrn_measured_fraction_theta_max 0.984
_diffrn_measurement_device_type 'Bruker D8 Quest PHOTON 100'
_diffrn_measurement_method \w-scan
_diffrn_radiation_type MoK\a
_diffrn_radiation_wavelength 0.71076
_diffrn_reflns_av_R_equivalents 0.0194
_diffrn_reflns_av_unetI/netI 0.0215
_diffrn_reflns_Laue_measured_fraction_full 0.984
_diffrn_reflns_Laue_measured_fraction_max 0.984
_diffrn_reflns_limit_h_max 7
_diffrn_reflns_limit_h_min -7
_diffrn_reflns_limit_k_max 8
_diffrn_reflns_limit_k_min -8
_diffrn_reflns_limit_l_max 10
_diffrn_reflns_limit_l_min -10
_diffrn_reflns_number 4259
_diffrn_reflns_point_group_measured_fraction_full 0.984
_diffrn_reflns_point_group_measured_fraction_max 0.984
_diffrn_reflns_theta_full 24.761
_diffrn_reflns_theta_max 24.761
_diffrn_reflns_theta_min 3.521
_exptl_absorpt_coefficient_mu 18.403
_exptl_absorpt_correction_T_max 0.7451
_exptl_absorpt_correction_T_min 0.4168
_exptl_absorpt_correction_type multi-scan
_exptl_absorpt_process_details
;
 SADABS 2016/2: Krause, L., Herbst-Irmer, R., Sheldrick G.M. & Stalke D.,
 J. Appl. Cryst. 48 (2015) 3-10
;
_exptl_crystal_colour yellow
_exptl_crystal_colour_primary yellow
_exptl_crystal_density_diffrn 3.135
_exptl_crystal_description block
_exptl_crystal_F_000 352
_exptl_crystal_size_max 0.18
_exptl_crystal_size_mid 0.15
_exptl_crystal_size_min 0.06
_refine_diff_density_max 0.744
_refine_diff_density_min -1.404
_refine_diff_density_rms 0.177
_refine_ls_extinction_method none
_refine_ls_goodness_of_fit_ref 1.198
_refine_ls_hydrogen_treatment mixed
_refine_ls_matrix_type full
_refine_ls_number_parameters 113
_refine_ls_number_reflns 1395
_refine_ls_number_restraints 0
_refine_ls_restrained_S_all 1.198
_refine_ls_R_factor_all 0.0175
_refine_ls_R_factor_gt 0.0174
_refine_ls_shift/su_max 0.002
_refine_ls_shift/su_mean 0.000
_refine_ls_structure_factor_coef Fsqd
_refine_ls_weighting_details 'w=1/[\s^2^(Fo^2^)+(0.0268P)^2^+0.1236P] where P=(Fo^2^+2Fc^2^)/3'
_refine_ls_weighting_scheme calc
_refine_ls_wR_factor_gt 0.0425
_refine_ls_wR_factor_ref 0.0426
_reflns_Friedel_coverage 0.000
_reflns_number_gt 1381
_reflns_number_total 1395
_reflns_threshold_expression 'I > 2\s(I)'
_cod_data_source_file ao0c00071_si_001.cif
_cod_data_source_block ic280_0m
_cod_depositor_comments
;Adding full bibliography for 4517503--4517505.cif.

 Adding full bibliography for 4517503--4517505.cif.
;
_cod_database_code 4517505
_shelx_shelxl_version_number 2018/3
_shelx_space_group_comment
;
The symmetry employed for this shelxl refinement is uniquely defined
by the following loop, which should always be used as a source of
symmetry information in preference to the above space-group names.
They are only intended as comments.
;
_olex2_refinement_description
;
1. Fixed Uiso
 At 1.2 times of:
  All C(H) groups
2.a Aromatic/amide H refined with riding coordinates:
 C2(H2), C3(H3A), C4(H4)
;
_olex2_submission_special_instructions 'No special instructions were received'

loop_
_space_group_symop_operation_xyz
'x, y, z'
'-x, -y, -z'

loop_
_atom_site_label
_atom_site_type_symbol
_atom_site_fract_x
_atom_site_fract_y
_atom_site_fract_z
_atom_site_U_iso_or_equiv
_atom_site_adp_type
_atom_site_occupancy
_atom_site_site_symmetry_order
_atom_site_calc_flag
_atom_site_refinement_flags_posn
_atom_site_refinement_flags_adp
_atom_site_refinement_flags_occupancy
_atom_site_disorder_assembly
_atom_site_disorder_group
Au1 Au 0.56702(2) 0.77943(2) 0.62183(2) 0.02473(9) Uani 1 1 d . . . . .
Cl1 Cl 0.7827(2) 0.85270(18) 0.47964(15) 0.0442(3) Uani 1 1 d . . . . .
Cl2 Cl 0.3138(2) 0.66658(18) 0.39702(13) 0.0400(3) Uani 1 1 d . . . . .
O1 O 0.8182(5) 0.9178(5) 1.0927(3) 0.0395(7) Uani 1 1 d . . . . .
N1 N 0.2407(6) 0.6195(6) 1.0089(4) 0.0350(8) Uani 1 1 d . . . . .
N2 N 0.4043(6) 0.7115(5) 0.7730(4) 0.0267(8) Uani 1 1 d . . . . .
N3 N 0.7696(6) 0.8803(6) 0.8245(5) 0.0319(8) Uani 1 1 d . . . . .
H3 H 0.877(8) 0.931(7) 0.850(6) 0.027(13) Uiso 1 1 d . . . . .
C1 C 0.5090(6) 0.7599(5) 0.9255(5) 0.0247(8) Uani 1 1 d . . . . .
C2 C 0.4234(7) 0.7145(6) 1.0423(5) 0.0318(9) Uani 1 1 d . . . . .
H2 H 0.495532 0.751451 1.147041 0.038 Uiso 1 1 calc R . . . .
C3 C 0.1397(7) 0.5720(8) 0.8591(6) 0.0407(11) Uani 1 1 d . . . . .
H3A H 0.011713 0.505396 0.833893 0.049 Uiso 1 1 calc R . . . .
C4 C 0.2196(6) 0.6192(6) 0.7358(5) 0.0341(9) Uani 1 1 d . . . . .
H4 H 0.144536 0.586279 0.630994 0.041 Uiso 1 1 calc R . . . .
C5 C 0.7181(7) 0.8616(6) 0.9553(5) 0.0291(9) Uani 1 1 d . . . . .

loop_
_atom_site_aniso_label
_atom_site_aniso_U_11
_atom_site_aniso_U_22
_atom_site_aniso_U_33
_atom_site_aniso_U_23
_atom_site_aniso_U_13
_atom_site_aniso_U_12
Au1 0.02757(12) 0.03038(12) 0.01510(12) 0.00004(7) 0.00568(8) -0.00538(7)
Cl1 0.0494(7) 0.0541(7) 0.0346(6) 0.0030(5) 0.0228(5) -0.0121(5)
Cl2 0.0426(6) 0.0532(7) 0.0173(5) -0.0012(4) 0.0002(4) -0.0078(5)
O1 0.0374(16) 0.0580(19) 0.0169(15) -0.0066(13) 0.0032(13) -0.0220(14)
N1 0.0306(18) 0.055(2) 0.0187(18) 0.0022(15) 0.0074(14) -0.0103(16)
N2 0.0258(18) 0.0349(18) 0.0184(18) 0.0018(14) 0.0055(14) -0.0017(14)
N3 0.0258(19) 0.043(2) 0.0228(19) -0.0021(16) 0.0043(15) -0.0159(16)
C1 0.025(2) 0.0281(18) 0.0185(19) -0.0011(15) 0.0033(16) -0.0024(15)
C2 0.032(2) 0.041(2) 0.020(2) 0.0006(17) 0.0065(17) -0.0044(17)
C3 0.028(2) 0.060(3) 0.034(3) 0.002(2) 0.0100(19) -0.0124(19)
C4 0.026(2) 0.052(2) 0.019(2) -0.0009(18) 0.0010(16) -0.0119(18)
C5 0.030(2) 0.0313(19) 0.024(2) -0.0009(17) 0.0048(17) -0.0061(16)

loop_
_atom_type_symbol
_atom_type_description
_atom_type_scat_dispersion_real
_atom_type_scat_dispersion_imag
_atom_type_scat_source
C C 0.0033 0.0016 'International Tables Vol C Tables 4.2.6.8 and 6.1.1.4'
H H 0.0000 0.0000 'International Tables Vol C Tables 4.2.6.8 and 6.1.1.4'
Au Au -2.0133 8.8022 'International Tables Vol C Tables 4.2.6.8 and 6.1.1.4'
Cl Cl 0.1484 0.1585 'International Tables Vol C Tables 4.2.6.8 and 6.1.1.4'
N N 0.0061 0.0033 'International Tables Vol C Tables 4.2.6.8 and 6.1.1.4'
O O 0.0106 0.0060 'International Tables Vol C Tables 4.2.6.8 and 6.1.1.4'

loop_
_geom_angle_atom_site_label_1
_geom_angle_atom_site_label_2
_geom_angle_atom_site_label_3
_geom_angle
_geom_angle_site_symmetry_1
_geom_angle_site_symmetry_3
_geom_angle_publ_flag
Cl1 Au1 Cl2 90.75(5) . . ?
N2 Au1 Cl1 172.96(10) . . ?
N2 Au1 Cl2 95.63(11) . . ?
N3 Au1 Cl1 93.22(12) . . ?
N3 Au1 Cl2 175.66(12) . . ?
N3 Au1 N2 80.51(16) . . ?
C3 N1 C2 117.9(4) . . ?
C1 N2 Au1 113.2(3) . . ?
C4 N2 Au1 126.9(3) . . ?
C4 N2 C1 119.7(4) . . ?
C5 N3 Au1 117.7(3) . . ?
N2 C1 C2 119.9(4) . . ?
N2 C1 C5 115.6(3) . . ?
C2 C1 C5 124.5(4) . . ?
N1 C2 C1 121.7(4) . . ?
N1 C3 C4 122.2(4) . . ?
N2 C4 C3 118.5(4) . . ?
O1 C5 N3 128.2(4) . . ?
O1 C5 C1 118.9(4) . . ?
N3 C5 C1 112.9(4) . . ?

loop_
_geom_bond_atom_site_label_1
_geom_bond_atom_site_label_2
_geom_bond_distance
_geom_bond_site_symmetry_2
_geom_bond_publ_flag
Au1 Cl1 2.2571(12) . ?
Au1 Cl2 2.2879(12) . ?
Au1 N2 2.042(4) . ?
Au1 N3 1.985(4) . ?
O1 C5 1.241(5) . ?
N1 C2 1.329(6) . ?
N1 C3 1.320(7) . ?
N2 C1 1.347(6) . ?
N2 C4 1.329(6) . ?
N3 C5 1.322(6) . ?
C1 C2 1.382(6) . ?
C1 C5 1.505(6) . ?
C3 C4 1.415(7) . ?
